data_2226798
loop_
_publ_author_name
'Deng, Shou-Heng'
'Cao, Feng-Jun'
'Cai, Xiao-Jun'
'Li, Fang'
'Chen, Ping'

_publ_section_title
;
 Ethyl
 (2,5-dioxo-1-phenyl-2,3-dihydro-1<i>H</i>,5<i>H</i>-1-benzofuro[3,2-<i>d</i>]imidazo[1,2-<i>a</i>]pyrimidin-3-yl)acetate
;
_journal_coeditor_code BT5306
_journal_issue 8
_journal_name_full 'Acta Crystallographica Section E'
_journal_page_first o2173
_journal_page_last o2174
_journal_paper_doi 10.1107/S1600536810029521
_journal_volume 66
_journal_year 2010
_chemical_formula_iupac 'C22 H17 N3 O5'
_chemical_formula_moiety 'C22 H17 N3 O5'
_chemical_formula_sum 'C22 H17 N3 O5'
_chemical_formula_weight 403.39
_chemical_name_systematic
;
Ethyl (2,5-dioxo-1-phenyl-2,3-dihydro-1<i>H</i>,5<i>H</i>-1-
benzofuro[3,2-<i>d</i>]imidazo[1,2-<i>a</i>]pyrimidin-3-yl)acetate
;
_space_group_IT_number 2
_symmetry_cell_setting triclinic
_symmetry_space_group_name_Hall '-P 1'
_symmetry_space_group_name_H-M 'P -1'
_atom_sites_solution_hydrogens geom
_atom_sites_solution_primary direct
_atom_sites_solution_secondary difmap
_audit_creation_method SHELXL-97
_cell_angle_alpha 86.642(2)
_cell_angle_beta 82.873(2)
_cell_angle_gamma 62.619(2)
_cell_formula_units_Z 2
_cell_length_a 8.5418(12)
_cell_length_b 8.6553(12)
_cell_length_c 14.519(2)
_cell_measurement_reflns_used 2477
_cell_measurement_temperature 292(2)
_cell_measurement_theta_max 25.00
_cell_measurement_theta_min 6.0
_cell_volume 945.8(2)
_computing_cell_refinement 'SAINT-Plus (Bruker, 2001)'
_computing_data_collection 'SMART (Bruker, 2001)'
_computing_data_reduction 'SAINT-Plus (Bruker, 2001)'
_computing_molecular_graphics 'PLATON (Spek, 2009)'
_computing_publication_material 'SHELXTL (Sheldrick, 2008)'
_computing_structure_refinement 'SHELXL97 (Sheldrick, 2008)'
_computing_structure_solution 'SHELXS97 (Sheldrick, 2008)'
_diffrn_ambient_temperature 292(2)
_diffrn_measured_fraction_theta_full 0.984
_diffrn_measured_fraction_theta_max 0.984
_diffrn_measurement_device_type 'Bruker SMART 4K CCD area-detector'
_diffrn_measurement_method '\f and \w scans'
_diffrn_radiation_monochromator graphite
_diffrn_radiation_source 'fine-focus sealed tube'
_diffrn_radiation_type MoK\a
_diffrn_radiation_wavelength 0.71073
_diffrn_reflns_av_R_equivalents 0.0835
_diffrn_reflns_av_sigmaI/netI 0.0543
_diffrn_reflns_limit_h_max 10
_diffrn_reflns_limit_h_min -10
_diffrn_reflns_limit_k_max 10
_diffrn_reflns_limit_k_min -5
_diffrn_reflns_limit_l_max 17
_diffrn_reflns_limit_l_min -17
_diffrn_reflns_number 5574
_diffrn_reflns_theta_full 26.00
_diffrn_reflns_theta_max 26.00
_diffrn_reflns_theta_min 2.65
_exptl_absorpt_coefficient_mu 0.103
_exptl_absorpt_correction_T_max 0.9898
_exptl_absorpt_correction_T_min 0.9699
_exptl_absorpt_correction_type multi-scan
_exptl_absorpt_process_details '(SADABS; Sheldrick, 2003)'
_exptl_crystal_colour colourless
_exptl_crystal_density_diffrn 1.416
_exptl_crystal_density_method 'not measured'
_exptl_crystal_description block
_exptl_crystal_F_000 420
_exptl_crystal_size_max 0.30
_exptl_crystal_size_mid 0.20
_exptl_crystal_size_min 0.10
_refine_diff_density_max 0.254
_refine_diff_density_min -0.350
_refine_ls_extinction_method none
_refine_ls_goodness_of_fit_ref 1.058
_refine_ls_hydrogen_treatment constr
_refine_ls_matrix_type full
_refine_ls_number_parameters 272
_refine_ls_number_reflns 3663
_refine_ls_number_restraints 0
_refine_ls_restrained_S_all 1.058
_refine_ls_R_factor_all 0.0610
_refine_ls_R_factor_gt 0.0447
_refine_ls_shift/su_max 0.003
_refine_ls_shift/su_mean 0.001
_refine_ls_structure_factor_coef Fsqd
_refine_ls_weighting_details 'calc w=1/[\s^2^(Fo^2^)+(0.0729P)^2^+0.0020P] where P=(Fo^2^+2Fc^2^)/3'
_refine_ls_weighting_scheme calc
_refine_ls_wR_factor_gt 0.1167
_refine_ls_wR_factor_ref 0.1294
_reflns_number_gt 2844
_reflns_number_total 3663
_reflns_threshold_expression I>2\s(I)
_cod_data_source_file bt5306.cif
_cod_data_source_block I
_cod_database_code 2226798
_cod_database_fobs_code 2226798

loop_
_symmetry_equiv_pos_as_xyz
'x, y, z'
'-x, -y, -z'

loop_
_atom_site_type_symbol
_atom_site_label
_atom_site_fract_x
_atom_site_fract_y
_atom_site_fract_z
_atom_site_U_iso_or_equiv
_atom_site_adp_type
_atom_site_calc_flag
_atom_site_refinement_flags
_atom_site_occupancy
_atom_site_disorder_assembly
_atom_site_disorder_group
C C1 0.8363(2) 0.04672(19) 0.37332(10) 0.0385(4) Uani d . 1 . .
C C2 0.9489(2) 0.0189(2) 0.29234(11) 0.0477(4) Uani d . 1 . .
H H2 0.9210 0.0987 0.2437 0.057 Uiso calc R 1 . .
C C3 1.1056(2) -0.1346(2) 0.28769(11) 0.0492(4) Uani d . 1 . .
H H3 1.1857 -0.1587 0.2345 0.059 Uiso calc R 1 . .
C C4 1.1467(2) -0.2539(2) 0.36064(11) 0.0461(4) Uani d . 1 . .
H H4 1.2535 -0.3556 0.3551 0.055 Uiso calc R 1 . .
C C5 1.0323(2) -0.2243(2) 0.44088(11) 0.0414(4) Uani d . 1 . .
H H5 1.0602 -0.3045 0.4893 0.050 Uiso calc R 1 . .
C C6 0.8732(2) -0.07023(19) 0.44725(10) 0.0361(3) Uani d . 1 . .
C C7 0.72423(19) 0.00914(18) 0.51685(10) 0.0352(3) Uani d . 1 . .
C C8 0.6108(2) 0.16444(19) 0.48043(10) 0.0382(4) Uani d . 1 . .
C C9 0.4462(2) 0.2830(2) 0.52864(11) 0.0422(4) Uani d . 1 . .
C C10 0.5479(2) 0.05584(19) 0.64773(10) 0.0366(4) Uani d . 1 . .
C C11 0.5896(2) -0.1152(2) 0.79340(10) 0.0411(4) Uani d . 1 . .
C C12 0.6649(2) -0.2842(2) 0.76226(12) 0.0493(4) Uani d . 1 . .
H H12 0.6413 -0.3092 0.7056 0.059 Uiso calc R 1 . .
C C13 0.7760(2) -0.4161(2) 0.81653(13) 0.0547(5) Uani d . 1 . .
H H13 0.8279 -0.5307 0.7962 0.066 Uiso calc R 1 . .
C C14 0.8108(2) -0.3794(3) 0.90068(13) 0.0580(5) Uani d . 1 . .
H H14 0.8876 -0.4687 0.9362 0.070 Uiso calc R 1 . .
C C15 0.7316(2) -0.2107(3) 0.93184(13) 0.0609(5) Uani d . 1 . .
H H15 0.7522 -0.1864 0.9894 0.073 Uiso calc R 1 . .
C C16 0.6215(2) -0.0769(2) 0.87790(11) 0.0530(4) Uani d . 1 . .
H H16 0.5696 0.0376 0.8984 0.064 Uiso calc R 1 . .
C C17 0.3210(2) 0.1644(2) 0.76449(11) 0.0430(4) Uani d . 1 . .
C C18 0.2735(2) 0.2986(2) 0.68624(10) 0.0422(4) Uani d . 1 . .
H H18 0.1697 0.3053 0.6606 0.051 Uiso calc R 1 . .
C C19 0.2319(2) 0.4798(2) 0.71761(11) 0.0473(4) Uani d . 1 . .
H H19A 0.2548 0.5430 0.6646 0.057 Uiso calc R 1 . .
H H19B 0.1068 0.5419 0.7397 0.057 Uiso calc R 1 . .
C C20 0.3383(2) 0.4779(2) 0.79307(11) 0.0424(4) Uani d . 1 . .
C C21 0.3358(2) 0.6322(2) 0.92299(12) 0.0550(5) Uani d . 1 . .
H H21A 0.4454 0.6372 0.9012 0.066 Uiso calc R 1 . .
H H21B 0.3634 0.5308 0.9626 0.066 Uiso calc R 1 . .
C C22 0.2109(3) 0.7929(3) 0.97571(15) 0.0814(7) Uani d . 1 . .
H H22A 0.1900 0.8929 0.9371 0.122 Uiso calc R 1 . .
H H22B 0.2614 0.8000 1.0298 0.122 Uiso calc R 1 . .
H H22C 0.1007 0.7893 0.9943 0.122 Uiso calc R 1 . .
N N1 0.69428(17) -0.05275(16) 0.60320(8) 0.0381(3) Uani d . 1 . .
N N2 0.42881(16) 0.21602(16) 0.61779(8) 0.0392(3) Uani d . 1 . .
N N3 0.48245(17) 0.02592(16) 0.73590(8) 0.0413(3) Uani d . 1 . .
O O1 0.67400(14) 0.19234(13) 0.39205(7) 0.0442(3) Uani d . 1 . .
O O2 0.33196(16) 0.42088(15) 0.50277(8) 0.0599(4) Uani d . 1 . .
O O3 0.23141(16) 0.17923(16) 0.83798(8) 0.0561(3) Uani d . 1 . .
O O4 0.48112(15) 0.36241(16) 0.80601(10) 0.0646(4) Uani d . 1 . .
O O5 0.25135(14) 0.62047(14) 0.84498(8) 0.0501(3) Uani d . 1 . .

loop_
_atom_site_aniso_label
_atom_site_aniso_U_11
_atom_site_aniso_U_22
_atom_site_aniso_U_33
_atom_site_aniso_U_12
_atom_site_aniso_U_13
_atom_site_aniso_U_23
C1 0.0384(8) 0.0302(8) 0.0392(8) -0.0076(7) -0.0086(6) -0.0031(6)
C2 0.0559(10) 0.0411(9) 0.0391(9) -0.0164(8) -0.0047(7) 0.0019(7)
C3 0.0470(10) 0.0478(10) 0.0451(9) -0.0156(8) 0.0005(8) -0.0065(8)
C4 0.0367(8) 0.0387(9) 0.0510(10) -0.0056(7) -0.0073(7) -0.0087(8)
C5 0.0429(9) 0.0336(8) 0.0421(9) -0.0105(7) -0.0132(7) -0.0004(7)
C6 0.0400(8) 0.0310(8) 0.0349(8) -0.0122(7) -0.0112(6) -0.0021(6)
C7 0.0397(8) 0.0298(8) 0.0336(8) -0.0118(7) -0.0115(6) -0.0002(6)
C8 0.0434(9) 0.0325(8) 0.0328(8) -0.0113(7) -0.0088(6) 0.0006(6)
C9 0.0455(9) 0.0336(8) 0.0394(9) -0.0096(7) -0.0123(7) 0.0011(7)
C10 0.0425(8) 0.0290(8) 0.0364(8) -0.0131(7) -0.0097(6) -0.0016(6)
C11 0.0463(9) 0.0405(9) 0.0369(8) -0.0206(8) -0.0052(7) 0.0044(7)
C12 0.0645(11) 0.0440(10) 0.0416(9) -0.0260(9) -0.0097(8) 0.0034(7)
C13 0.0581(11) 0.0401(10) 0.0590(11) -0.0171(9) -0.0069(9) 0.0066(8)
C14 0.0498(10) 0.0613(12) 0.0549(11) -0.0191(9) -0.0122(8) 0.0176(9)
C15 0.0632(12) 0.0756(14) 0.0420(10) -0.0287(11) -0.0136(8) 0.0033(9)
C16 0.0632(11) 0.0542(11) 0.0425(9) -0.0266(9) -0.0082(8) -0.0031(8)
C17 0.0439(9) 0.0425(9) 0.0425(9) -0.0188(8) -0.0050(7) -0.0072(7)
C18 0.0379(8) 0.0406(9) 0.0421(9) -0.0119(7) -0.0051(7) -0.0076(7)
C19 0.0458(9) 0.0385(9) 0.0464(9) -0.0088(8) -0.0058(7) -0.0060(7)
C20 0.0364(9) 0.0330(8) 0.0502(9) -0.0098(7) -0.0004(7) -0.0049(7)
C21 0.0577(11) 0.0603(12) 0.0495(10) -0.0277(10) -0.0094(8) -0.0048(9)
C22 0.0964(17) 0.0683(14) 0.0747(15) -0.0303(13) -0.0108(12) -0.0264(12)
N1 0.0424(7) 0.0304(7) 0.0353(7) -0.0105(6) -0.0085(6) 0.0006(5)
N2 0.0403(7) 0.0319(7) 0.0368(7) -0.0083(6) -0.0064(6) -0.0020(5)
N3 0.0468(8) 0.0347(7) 0.0371(7) -0.0143(6) -0.0036(6) -0.0006(5)
O1 0.0457(6) 0.0329(6) 0.0374(6) -0.0038(5) -0.0062(5) 0.0032(5)
O2 0.0555(7) 0.0413(7) 0.0512(7) 0.0054(6) -0.0110(6) 0.0065(6)
O3 0.0540(7) 0.0614(8) 0.0462(7) -0.0224(6) 0.0045(6) -0.0055(6)
O4 0.0422(7) 0.0484(8) 0.0882(10) -0.0036(6) -0.0173(6) -0.0173(7)
O5 0.0492(7) 0.0386(7) 0.0494(7) -0.0065(5) -0.0104(5) -0.0098(5)

loop_
_atom_type_symbol
_atom_type_description
_atom_type_scat_dispersion_real
_atom_type_scat_dispersion_imag
_atom_type_scat_source
C C 0.0033 0.0016 'International Tables Vol C Tables 4.2.6.8 and 6.1.1.4'
H H 0.0000 0.0000 'International Tables Vol C Tables 4.2.6.8 and 6.1.1.4'
N N 0.0061 0.0033 'International Tables Vol C Tables 4.2.6.8 and 6.1.1.4'
O O 0.0106 0.0060 'International Tables Vol C Tables 4.2.6.8 and 6.1.1.4'

loop_
_geom_angle_atom_site_label_1
_geom_angle_atom_site_label_2
_geom_angle_atom_site_label_3
_geom_angle_site_symmetry_1
_geom_angle_site_symmetry_3
_geom_angle
_geom_angle_publ_flag
C2 C1 O1 . . 125.12(14) ?
C2 C1 C6 . . 123.52(15) ?
O1 C1 C6 . . 111.37(13) ?
C1 C2 C3 . . 116.09(16) ?
C1 C2 H2 . . 122.0 ?
C3 C2 H2 . . 122.0 ?
C2 C3 C4 . . 121.75(15) ?
C2 C3 H3 . . 119.1 ?
C4 C3 H3 . . 119.1 ?
C5 C4 C3 . . 121.36(15) ?
C5 C4 H4 . . 119.3 ?
C3 C4 H4 . . 119.3 ?
C4 C5 C6 . . 117.96(15) ?
C4 C5 H5 . . 121.0 ?
C6 C5 H5 . . 121.0 ?
C1 C6 C5 . . 119.32(14) ?
C1 C6 C7 . . 105.44(13) ?
C5 C6 C7 . . 135.23(14) ?
C8 C7 N1 . . 124.78(14) ?
C8 C7 C6 . . 106.21(13) ?
N1 C7 C6 . . 129.01(13) ?
C7 C8 O1 . . 112.30(13) ?
C7 C8 C9 . . 123.50(14) ?
O1 C8 C9 . . 124.20(13) ?
O2 C9 N2 . . 121.73(15) ?
O2 C9 C8 . . 129.66(16) ?
N2 C9 C8 . . 108.61(13) ?
N1 C10 N2 . . 127.32(14) ?
N1 C10 N3 . . 124.27(14) ?
N2 C10 N3 . . 108.40(13) ?
C12 C11 C16 . . 121.05(16) ?
C12 C11 N3 . . 120.22(13) ?
C16 C11 N3 . . 118.67(15) ?
C11 C12 C13 . . 118.91(15) ?
C11 C12 H12 . . 120.5 ?
C13 C12 H12 . . 120.5 ?
C14 C13 C12 . . 120.62(17) ?
C14 C13 H13 . . 119.7 ?
C12 C13 H13 . . 119.7 ?
C15 C14 C13 . . 119.84(17) ?
C15 C14 H14 . . 120.1 ?
C13 C14 H14 . . 120.1 ?
C14 C15 C16 . . 120.26(17) ?
C14 C15 H15 . . 119.9 ?
C16 C15 H15 . . 119.9 ?
C11 C16 C15 . . 119.29(17) ?
C11 C16 H16 . . 120.4 ?
C15 C16 H16 . . 120.4 ?
O3 C17 N3 . . 127.00(16) ?
O3 C17 C18 . . 125.28(15) ?
N3 C17 C18 . . 107.72(13) ?
N2 C18 C19 . . 115.56(13) ?
N2 C18 C17 . . 101.49(12) ?
C19 C18 C17 . . 113.30(12) ?
N2 C18 H18 . . 108.7 ?
C19 C18 H18 . . 108.7 ?
C17 C18 H18 . . 108.7 ?
C20 C19 C18 . . 113.46(13) ?
C20 C19 H19A . . 108.9 ?
C18 C19 H19A . . 108.9 ?
C20 C19 H19B . . 108.9 ?
C18 C19 H19B . . 108.9 ?
H19A C19 H19B . . 107.7 ?
O4 C20 O5 . . 124.28(15) ?
O4 C20 C19 . . 124.77(14) ?
O5 C20 C19 . . 110.94(13) ?
O5 C21 C22 . . 107.98(15) ?
O5 C21 H21A . . 110.1 ?
C22 C21 H21A . . 110.1 ?
O5 C21 H21B . . 110.1 ?
C22 C21 H21B . . 110.1 ?
H21A C21 H21B . . 108.4 ?
C21 C22 H22A . . 109.5 ?
C21 C22 H22B . . 109.5 ?
H22A C22 H22B . . 109.5 ?
C21 C22 H22C . . 109.5 ?
H22A C22 H22C . . 109.5 ?
H22B C22 H22C . . 109.5 ?
C10 N1 C7 . . 111.84(13) ?
C10 N2 C9 . . 123.79(13) ?
C10 N2 C18 . . 111.50(12) ?
C9 N2 C18 . . 124.39(13) ?
C17 N3 C10 . . 110.86(13) ?
C17 N3 C11 . . 125.99(13) ?
C10 N3 C11 . . 122.06(13) ?
C8 O1 C1 . . 104.69(11) ?
C20 O5 C21 . . 116.76(13) ?

loop_
_geom_bond_atom_site_label_1
_geom_bond_atom_site_label_2
_geom_bond_site_symmetry_2
_geom_bond_distance
_geom_bond_publ_flag
C1 C2 . 1.380(2) ?
C1 O1 . 1.3871(17) ?
C1 C6 . 1.393(2) ?
C2 C3 . 1.384(2) ?
C2 H2 . 0.9300 ?
C3 C4 . 1.394(2) ?
C3 H3 . 0.9300 ?
C4 C5 . 1.378(2) ?
C4 H4 . 0.9300 ?
C5 C6 . 1.396(2) ?
C5 H5 . 0.9300 ?
C6 C7 . 1.439(2) ?
C7 C8 . 1.368(2) ?
C7 N1 . 1.3756(18) ?
C8 O1 . 1.3811(18) ?
C8 C9 . 1.426(2) ?
C9 O2 . 1.2183(18) ?
C9 N2 . 1.406(2) ?
C10 N1 . 1.2863(19) ?
C10 N2 . 1.3738(19) ?
C10 N3 . 1.3910(19) ?
C11 C12 . 1.378(2) ?
C11 C16 . 1.380(2) ?
C11 N3 . 1.438(2) ?
C12 C13 . 1.381(2) ?
C12 H12 . 0.9300 ?
C13 C14 . 1.380(2) ?
C13 H13 . 0.9300 ?
C14 C15 . 1.374(3) ?
C14 H14 . 0.9300 ?
C15 C16 . 1.383(2) ?
C15 H15 . 0.9300 ?
C16 H16 . 0.9300 ?
C17 O3 . 1.2096(18) ?
C17 N3 . 1.381(2) ?
C17 C18 . 1.527(2) ?
C18 N2 . 1.4638(18) ?
C18 C19 . 1.524(2) ?
C18 H18 . 0.9800 ?
C19 C20 . 1.502(2) ?
C19 H19A . 0.9700 ?
C19 H19B . 0.9700 ?
C20 O4 . 1.1984(18) ?
C20 O5 . 1.3303(18) ?
C21 O5 . 1.4482(19) ?
C21 C22 . 1.488(2) ?
C21 H21A . 0.9700 ?
C21 H21B . 0.9700 ?
C22 H22A . 0.9600 ?
C22 H22B . 0.9600 ?
C22 H22C . 0.9600 ?

loop_
_geom_hbond_atom_site_label_D
_geom_hbond_atom_site_label_H
_geom_hbond_atom_site_label_A
_geom_hbond_site_symmetry_A
_geom_hbond_distance_DH
_geom_hbond_distance_HA
_geom_hbond_distance_DA
_geom_hbond_angle_DHA
C2 H2 O5 2_666 0.93 2.56 3.442(2) 158.8
C3 H3 O4 2_756 0.93 2.58 3.305(2) 135.4
C5 H5 O2 1_645 0.93 2.46 3.132(2) 129.0
C15 H15 O3 2_657 0.93 2.53 3.434(2) 163.1
C19 H19A O2 . 0.97 2.52 3.137(2) 121.7

loop_
_geom_torsion_atom_site_label_1
_geom_torsion_atom_site_label_2
_geom_torsion_atom_site_label_3
_geom_torsion_atom_site_label_4
_geom_torsion_site_symmetry_1
_geom_torsion_site_symmetry_2
_geom_torsion_site_symmetry_3
_geom_torsion_site_symmetry_4
_geom_torsion
_geom_torsion_publ_flag
O1 C1 C2 C3 . . . . 179.50(14) ?
C6 C1 C2 C3 . . . . -0.4(2) ?
C1 C2 C3 C4 . . . . 0.1(2) ?
C2 C3 C4 C5 . . . . 0.1(3) ?
C3 C4 C5 C6 . . . . -0.2(2) ?
C2 C1 C6 C5 . . . . 0.4(2) ?
O1 C1 C6 C5 . . . . -179.53(13) ?
C2 C1 C6 C7 . . . . 179.39(14) ?
O1 C1 C6 C7 . . . . -0.51(16) ?
C4 C5 C6 C1 . . . . -0.1(2) ?
C4 C5 C6 C7 . . . . -178.74(15) ?
C1 C6 C7 C8 . . . . 0.13(16) ?
C5 C6 C7 C8 . . . . 178.92(17) ?
C1 C6 C7 N1 . . . . 179.78(14) ?
C5 C6 C7 N1 . . . . -1.4(3) ?
N1 C7 C8 O1 . . . . -179.38(12) ?
C6 C7 C8 O1 . . . . 0.29(17) ?
N1 C7 C8 C9 . . . . 0.5(2) ?
C6 C7 C8 C9 . . . . -179.86(14) ?
C7 C8 C9 O2 . . . . -177.07(16) ?
O1 C8 C9 O2 . . . . 2.8(3) ?
C7 C8 C9 N2 . . . . 2.7(2) ?
O1 C8 C9 N2 . . . . -177.49(13) ?
C16 C11 C12 C13 . . . . -1.0(3) ?
N3 C11 C12 C13 . . . . 176.04(15) ?
C11 C12 C13 C14 . . . . 0.2(3) ?
C12 C13 C14 C15 . . . . 1.3(3) ?
C13 C14 C15 C16 . . . . -2.0(3) ?
C12 C11 C16 C15 . . . . 0.3(3) ?
N3 C11 C16 C15 . . . . -176.76(15) ?
C14 C15 C16 C11 . . . . 1.2(3) ?
O3 C17 C18 N2 . . . . 178.21(15) ?
N3 C17 C18 N2 . . . . -1.66(15) ?
O3 C17 C18 C19 . . . . 53.7(2) ?
N3 C17 C18 C19 . . . . -126.20(14) ?
N2 C18 C19 C20 . . . . -83.04(17) ?
C17 C18 C19 C20 . . . . 33.47(19) ?
C18 C19 C20 O4 . . . . 26.2(2) ?
C18 C19 C20 O5 . . . . -152.67(14) ?
N2 C10 N1 C7 . . . . 0.0(2) ?
N3 C10 N1 C7 . . . . 178.67(13) ?
C8 C7 N1 C10 . . . . -2.0(2) ?
C6 C7 N1 C10 . . . . 178.43(14) ?
N1 C10 N2 C9 . . . . 3.6(2) ?
N3 C10 N2 C9 . . . . -175.22(13) ?
N1 C10 N2 C18 . . . . 177.39(14) ?
N3 C10 N2 C18 . . . . -1.42(16) ?
O2 C9 N2 C10 . . . . 175.24(15) ?
C8 C9 N2 C10 . . . . -4.5(2) ?
O2 C9 N2 C18 . . . . 2.2(2) ?
C8 C9 N2 C18 . . . . -177.54(13) ?
C19 C18 N2 C10 . . . . 124.87(14) ?
C17 C18 N2 C10 . . . . 1.87(15) ?
C19 C18 N2 C9 . . . . -61.38(19) ?
C17 C18 N2 C9 . . . . 175.62(13) ?
O3 C17 N3 C10 . . . . -178.92(15) ?
C18 C17 N3 C10 . . . . 0.95(16) ?
O3 C17 N3 C11 . . . . -10.7(3) ?
C18 C17 N3 C11 . . . . 169.13(13) ?
N1 C10 N3 C17 . . . . -178.61(14) ?
N2 C10 N3 C17 . . . . 0.25(17) ?
N1 C10 N3 C11 . . . . 12.7(2) ?
N2 C10 N3 C11 . . . . -168.47(13) ?
C12 C11 N3 C17 . . . . 134.92(17) ?
C16 C11 N3 C17 . . . . -48.0(2) ?
C12 C11 N3 C10 . . . . -58.1(2) ?
C16 C11 N3 C10 . . . . 118.95(17) ?
C7 C8 O1 C1 . . . . -0.59(16) ?
C9 C8 O1 C1 . . . . 179.56(14) ?
C2 C1 O1 C8 . . . . -179.22(14) ?
C6 C1 O1 C8 . . . . 0.68(16) ?
O4 C20 O5 C21 . . . . -1.4(2) ?
C19 C20 O5 C21 . . . . 177.50(14) ?
C22 C21 O5 C20 . . . . -175.36(16) ?
